data_7035195
loop_
_publ_author_name
'Kang, Liju'
'Chen, Jin'
'Teng, Teng'
'Chen, Xu-Lin'
'Yu, Rongmin'
'Lu, Can-Zhong'

_publ_section_title
;
 Experimental and theoretical studies of highly emissive dinuclear Cu(i)
 halide complexes with delayed fluorescence.
;
_journal_issue 25
_journal_name_full 'Dalton transactions (Cambridge, England : 2003)'
_journal_page_first 11649
_journal_page_last 11659
_journal_paper_doi 10.1039/c5dt01292a
_journal_volume 44
_journal_year 2015
_chemical_formula_sum 'C64 H56 Br2 Cu2 P4'
_chemical_formula_weight 1235.87
_chemical_name_systematic
; 
 ? 
;
_space_group_IT_number 15
_symmetry_cell_setting monoclinic
_symmetry_space_group_name_Hall '-C 2yc'
_symmetry_space_group_name_H-M 'C 1 2/c 1'
_atom_sites_solution_hydrogens geom
_atom_sites_solution_primary direct
_atom_sites_solution_secondary difmap
_audit_creation_method SHELXL-97
_audit_update_record
;
2015-03-31 deposited with the CCDC.
2015-05-18 downloaded from the CCDC.
;
_cell_angle_alpha 90.00
_cell_angle_beta 110.437(4)
_cell_angle_gamma 90.00
_cell_formula_units_Z 4
_cell_length_a 19.6495(8)
_cell_length_b 10.3582(3)
_cell_length_c 28.0646(10)
_cell_measurement_reflns_used 8811
_cell_measurement_temperature 100.00(10)
_cell_measurement_theta_max 74.4130
_cell_measurement_theta_min 4.7940
_cell_volume 5352.5(4)
_computing_cell_refinement
;
CrysAlisPro, Agilent Technologies,
Version 1.171.36.32 (release 02-08-2013 CrysAlis171 .NET)
(compiled Aug  2 2013,16:46:58)
;
_computing_data_reduction
;
CrysAlisPro, Agilent Technologies,
Version 1.171.36.32 (release 02-08-2013 CrysAlis171 .NET)
(compiled Aug  2 2013,16:46:58)
;
_computing_structure_refinement 'SHELXL-97 (Sheldrick, 1997)'
_computing_structure_solution 'SHELXS-97 (Sheldrick, 1990)'
_diffrn_ambient_environment N~2~
_diffrn_ambient_temperature 100.00(10)
_diffrn_detector 'CCD plate'
_diffrn_detector_area_resol_mean 10.3503
_diffrn_detector_type Atlas
_diffrn_measured_fraction_theta_full 0.972
_diffrn_measured_fraction_theta_max 0.972
_diffrn_measurement_device 'four-circle diffractometer'
_diffrn_measurement_device_type 'SuperNova, Dual, Cu at zero, Atlas'
_diffrn_radiation_monochromator mirror
_diffrn_radiation_probe x-ray
_diffrn_radiation_type 'Cu K\a'
_diffrn_radiation_wavelength 1.54184
_diffrn_reflns_av_R_equivalents 0.0315
_diffrn_reflns_av_sigmaI/netI 0.0256
_diffrn_reflns_limit_h_max 23
_diffrn_reflns_limit_h_min -24
_diffrn_reflns_limit_k_max 12
_diffrn_reflns_limit_k_min -11
_diffrn_reflns_limit_l_max 35
_diffrn_reflns_limit_l_min -33
_diffrn_reflns_number 17959
_diffrn_reflns_theta_full 76.09
_diffrn_reflns_theta_max 76.09
_diffrn_reflns_theta_min 4.80
_diffrn_source 'sealed X-ray tube'
_diffrn_source_type 'SuperNova (Cu) X-ray Source'
_exptl_absorpt_coefficient_mu 4.174
_exptl_absorpt_correction_T_max 0.5204
_exptl_absorpt_correction_T_min 0.4218
_exptl_absorpt_correction_type multi-scan
_exptl_absorpt_process_details
;
CrysAlisPro, Agilent Technologies,
Version 1.171.36.32 (release 02-08-2013 CrysAlis171 .NET)
(compiled Aug  2 2013,16:46:58)
Empirical absorption correction using spherical harmonics,
 implemented in SCALE3 ABSPACK scaling algorithm.
;
_exptl_crystal_colour 'pale yellow'
_exptl_crystal_density_diffrn 1.534
_exptl_crystal_density_method 'not measured'
_exptl_crystal_description block
_exptl_crystal_F_000 2512
_exptl_crystal_size_max 0.25
_exptl_crystal_size_mid 0.18
_exptl_crystal_size_min 0.18
_refine_diff_density_max 0.876
_refine_diff_density_min -0.613
_refine_diff_density_rms 0.085
_refine_ls_extinction_method none
_refine_ls_goodness_of_fit_ref 1.060
_refine_ls_hydrogen_treatment constr
_refine_ls_matrix_type full
_refine_ls_number_parameters 325
_refine_ls_number_reflns 5428
_refine_ls_number_restraints 0
_refine_ls_restrained_S_all 1.060
_refine_ls_R_factor_all 0.0424
_refine_ls_R_factor_gt 0.0365
_refine_ls_shift/su_max 0.002
_refine_ls_shift/su_mean 0.000
_refine_ls_structure_factor_coef Fsqd
_refine_ls_weighting_details 'calc w=1/[\s^2^(Fo^2^)+(0.0437P)^2^+20.9952P] where P='
_refine_ls_weighting_scheme calc
_refine_ls_wR_factor_gt 0.0901
_refine_ls_wR_factor_ref 0.0936
_reflns_number_gt 4919
_reflns_number_total 5428
_reflns_threshold_expression >2sigma(I)
_cod_data_source_file c5dt01292a2.cif
_cod_data_source_block xl
_cod_depositor_comments 'Adding full bibliography for 7035194--7035196.cif.'
_cod_original_cell_volume 5352.5(3)
_cod_original_sg_symbol_H-M C2/c
_cod_database_code 7035195

loop_
_symmetry_equiv_pos_as_xyz
'x, y, z'
'-x, y, -z+1/2'
'x+1/2, y+1/2, z'
'-x+1/2, y+1/2, -z+1/2'
'-x, -y, -z'
'x, -y, z-1/2'
'-x+1/2, -y+1/2, -z'
'x+1/2, -y+1/2, z-1/2'

loop_
_atom_site_label
_atom_site_type_symbol
_atom_site_fract_x
_atom_site_fract_y
_atom_site_fract_z
_atom_site_U_iso_or_equiv
_atom_site_adp_type
_atom_site_occupancy
_atom_site_symmetry_multiplicity
_atom_site_calc_flag
_atom_site_refinement_flags
Br1 Br 0.401290(14) 0.70012(3) 0.207106(10) 0.01959(9) Uani 1 1 d .
Cu1 Cu 0.52216(2) 0.64723(4) 0.203709(14) 0.01708(11) Uani 1 1 d .
P2 P 0.55489(3) 0.73139(6) 0.13844(2) 0.01483(14) Uani 1 1 d .
P1 P 0.53654(3) 0.44859(6) 0.17505(2) 0.01569(14) Uani 1 1 d .
C12 C 0.46797(14) 0.6331(3) 0.04290(10) 0.0189(5) Uani 1 1 d .
H12A H 0.5076 0.5769 0.0462 0.023 Uiso 1 1 calc R
C2 C 0.66938(16) 0.9110(3) 0.16597(12) 0.0262(6) Uani 1 1 d .
C21 C 0.56680(14) 0.3063(3) 0.21526(10) 0.0177(5) Uani 1 1 d .
C7 C 0.47463(14) 0.7269(3) 0.08018(10) 0.0169(5) Uani 1 1 d .
C28 C 0.61090(14) 0.4783(2) 0.15089(9) 0.0161(5) Uani 1 1 d .
C27 C 0.61465(13) 0.6018(3) 0.13080(9) 0.0160(5) Uani 1 1 d .
C20 C 0.47837(16) 0.3100(3) 0.08217(11) 0.0228(6) Uani 1 1 d .
H20A H 0.5269 0.2857 0.0868 0.027 Uiso 1 1 calc R
C14 C 0.42311(16) 0.9224(3) 0.11157(11) 0.0244(6) Uani 1 1 d .
H14A H 0.4707 0.9190 0.1388 0.037 Uiso 1 1 calc R
H14B H 0.3848 0.9147 0.1263 0.037 Uiso 1 1 calc R
H14C H 0.4179 1.0049 0.0935 0.037 Uiso 1 1 calc R
C1 C 0.60464(15) 0.8737(3) 0.12895(11) 0.0226(6) Uani 1 1 d .
C22 C 0.54614(16) 0.1808(3) 0.19884(11) 0.0240(6) Uani 1 1 d .
H22A H 0.5138 0.1658 0.1652 0.029 Uiso 1 1 calc R
C32 C 0.66854(14) 0.6266(3) 0.10994(10) 0.0186(5) Uani 1 1 d .
H32A H 0.6700 0.7081 0.0948 0.022 Uiso 1 1 calc R
C26 C 0.61269(15) 0.3275(3) 0.26524(10) 0.0210(5) Uani 1 1 d .
H26A H 0.6252 0.4132 0.2772 0.025 Uiso 1 1 calc R
C29 C 0.66312(14) 0.3857(3) 0.15227(10) 0.0193(5) Uani 1 1 d .
H29A H 0.6610 0.3028 0.1662 0.023 Uiso 1 1 calc R
C31 C 0.71980(14) 0.5331(3) 0.11130(10) 0.0204(5) Uani 1 1 d .
H31A H 0.7561 0.5509 0.0970 0.024 Uiso 1 1 calc R
C15 C 0.46425(14) 0.3891(3) 0.11828(10) 0.0184(5) Uani 1 1 d .
C16 C 0.39271(15) 0.4256(3) 0.11046(10) 0.0234(6) Uani 1 1 d .
H16A H 0.3825 0.4802 0.1343 0.028 Uiso 1 1 calc R
C11 C 0.40422(15) 0.6211(3) 0.00119(10) 0.0234(6) Uani 1 1 d .
H11A H 0.4003 0.5574 -0.0240 0.028 Uiso 1 1 calc R
C30 C 0.71833(15) 0.4137(3) 0.13344(10) 0.0206(5) Uani 1 1 d .
H30A H 0.7548 0.3513 0.1357 0.025 Uiso 1 1 calc R
C23 C 0.57288(17) 0.0771(3) 0.23183(11) 0.0264(6) Uani 1 1 d .
H23A H 0.5583 -0.0084 0.2206 0.032 Uiso 1 1 calc R
C18 C 0.35070(17) 0.3038(3) 0.03253(11) 0.0309(7) Uani 1 1 d .
H18A H 0.3120 0.2748 0.0034 0.037 Uiso 1 1 calc R
C10 C 0.34644(16) 0.7027(3) -0.00343(11) 0.0275(6) Uani 1 1 d .
H10A H 0.3021 0.6934 -0.0313 0.033 Uiso 1 1 calc R
C9 C 0.35346(16) 0.7983(3) 0.03276(11) 0.0254(6) Uani 1 1 d .
H9A H 0.3140 0.8554 0.0287 0.030 Uiso 1 1 calc R
C5 C 0.62003(19) 1.0375(3) 0.07124(13) 0.0330(7) Uani 1 1 d .
H5A H 0.6031 1.0813 0.0395 0.040 Uiso 1 1 calc R
C24 C 0.62039(16) 0.0980(3) 0.28078(11) 0.0250(6) Uani 1 1 d .
H24A H 0.6395 0.0270 0.3028 0.030 Uiso 1 1 calc R
C8 C 0.41672(15) 0.8127(3) 0.07481(10) 0.0204(5) Uani 1 1 d .
C25 C 0.64013(16) 0.2235(3) 0.29768(11) 0.0248(6) Uani 1 1 d .
H25A H 0.6724 0.2382 0.3314 0.030 Uiso 1 1 calc R
C13 C 0.69823(18) 0.8450(3) 0.21649(12) 0.0314(7) Uani 1 1 d .
H13A H 0.6641 0.7777 0.2182 0.047 Uiso 1 1 calc R
H13B H 0.7040 0.9083 0.2436 0.047 Uiso 1 1 calc R
H13C H 0.7454 0.8059 0.2207 0.047 Uiso 1 1 calc R
C17 C 0.33625(16) 0.3821(3) 0.06770(11) 0.0295(7) Uani 1 1 d .
H17A H 0.2876 0.4064 0.0627 0.035 Uiso 1 1 calc R
C3 C 0.70977(17) 1.0122(3) 0.15504(13) 0.0310(7) Uani 1 1 d .
H3A H 0.7540 1.0393 0.1802 0.037 Uiso 1 1 calc R
C19 C 0.42191(17) 0.2672(3) 0.03970(11) 0.0274(6) Uani 1 1 d .
H19A H 0.4317 0.2130 0.0156 0.033 Uiso 1 1 calc R
C4 C 0.68576(19) 1.0721(3) 0.10826(13) 0.0339(7) Uani 1 1 d .
H4A H 0.7145 1.1380 0.1012 0.041 Uiso 1 1 calc R
C6 C 0.57973(18) 0.9388(3) 0.08123(12) 0.0289(6) Uani 1 1 d .
H6A H 0.5350 0.9141 0.0561 0.035 Uiso 1 1 calc R

loop_
_atom_site_aniso_label
_atom_site_aniso_U_11
_atom_site_aniso_U_22
_atom_site_aniso_U_33
_atom_site_aniso_U_23
_atom_site_aniso_U_13
_atom_site_aniso_U_12
Br1 0.01856(15) 0.02346(16) 0.01696(14) 0.00179(10) 0.00644(11) 0.00265(11)
Cu1 0.0186(2) 0.0176(2) 0.01573(19) -0.00091(14) 0.00684(15)0.00049 (15)
P2 0.0154(3) 0.0139(3) 0.0151(3) -0.0004(2) 0.0053(2) -0.0002(2)
P1 0.0167(3) 0.0146(3) 0.0152(3) 0.0001(2) 0.0050(2) -0.0003(2)
C12 0.0186(13) 0.0204(13) 0.0178(12) 0.0023(10) 0.0066(10) 0.0011(11)
C2 0.0266(15) 0.0226(14) 0.0322(15) -0.0050(12) 0.0139(12) 0.0004(12)
C21 0.0179(12) 0.0171(13) 0.0196(12) 0.0030(10) 0.0084(10) 0.0018(10)
C7 0.0166(12) 0.0173(12) 0.0164(12) 0.0036(10) 0.0052(10) -0.0005(10)
C28 0.0153(12) 0.0171(12) 0.0140(11) -0.0028(9) 0.0029(9) -0.0016(10)
C27 0.0142(11) 0.0178(12) 0.0144(11) -0.0032(9) 0.0028(9) -0.0013(10)
C20 0.0242(14) 0.0221(14) 0.0221(13) -0.0009(11) 0.0081(11) -0.0011(11)
C14 0.0269(14) 0.0240(14) 0.0239(13) 0.0023(11) 0.0108(11) 0.0065(12)
C1 0.0218(13) 0.0156(13) 0.0342(15) -0.0017(11) 0.0147(12) 0.0013(11)
C22 0.0279(15) 0.0192(14) 0.0217(13) 0.0018(11) 0.0047(11) -0.0035(12)
C32 0.0190(12) 0.0185(13) 0.0179(12) -0.0017(10) 0.0056(10) -0.0002(10)
C26 0.0210(13) 0.0210(13) 0.0200(13) 0.0004(10) 0.0058(11) 0.0006(11)
C29 0.0201(13) 0.0161(12) 0.0182(12) -0.0014(10) 0.0024(10) -0.0002(11)
C31 0.0174(12) 0.0252(14) 0.0192(12) -0.0065(10) 0.0072(10) -0.0034(11)
C15 0.0209(13) 0.0183(13) 0.0157(12) 0.0017(10) 0.0057(10) -0.0037(11)
C16 0.0227(14) 0.0284(15) 0.0195(13) -0.0011(11) 0.0081(11) -0.0030(12)
C11 0.0239(14) 0.0267(15) 0.0174(12) -0.0012(11) 0.0044(11) -0.0037(12)
C30 0.0165(12) 0.0224(14) 0.0204(12) -0.0051(10) 0.0033(10) 0.0026(11)
C23 0.0309(15) 0.0162(13) 0.0297(15) 0.0007(11) 0.0074(12) -0.0018(12)
C18 0.0255(15) 0.0424(19) 0.0211(14) -0.0056(12) 0.0033(12) -0.0132(14)
C10 0.0196(14) 0.0395(18) 0.0197(13) 0.0045(12) 0.0022(11) -0.0040(13)
C9 0.0188(13) 0.0327(16) 0.0250(14) 0.0063(12) 0.0082(11) 0.0037(12)
C5 0.0424(18) 0.0256(16) 0.0330(16) 0.0025(13) 0.0158(14) -0.0022(14)
C24 0.0233(14) 0.0231(14) 0.0277(14) 0.0076(11) 0.0077(12) 0.0049(12)
C8 0.0202(13) 0.0225(14) 0.0208(13) 0.0038(10) 0.0101(11) 0.0010(11)
C25 0.0237(14) 0.0282(15) 0.0190(13) 0.0026(11) 0.0029(11) 0.0030(12)
C13 0.0288(16) 0.0359(17) 0.0293(15) -0.0042(13) 0.0100(13) -0.0073(14)
C17 0.0200(14) 0.0410(18) 0.0257(15) 0.0004(13) 0.0058(11) -0.0040(13)
C3 0.0258(15) 0.0293(16) 0.0398(17) -0.0043(13) 0.0138(13) -0.0046(13)
C19 0.0305(16) 0.0283(15) 0.0230(14) -0.0060(12) 0.0088(12) -0.0054(13)
C4 0.0366(18) 0.0222(15) 0.0456(19) -0.0054(13) 0.0176(15) -0.0067(13)
C6 0.0345(16) 0.0228(15) 0.0343(16) -0.0027(12) 0.0184(13) -0.0024(13)

loop_
_atom_type_symbol
_atom_type_description
_atom_type_scat_dispersion_real
_atom_type_scat_dispersion_imag
_atom_type_scat_source
C C 0.0181 0.0091 'International Tables Vol C Tables 4.2.6.8 and 6.1.1.4'
H H 0.0000 0.0000 'International Tables Vol C Tables 4.2.6.8 and 6.1.1.4'
P P 0.2955 0.4335 'International Tables Vol C Tables 4.2.6.8 and 6.1.1.4'
Cu Cu -1.9646 0.5888 'International Tables Vol C Tables 4.2.6.8 and 6.1.1.4'
Br Br -0.6763 1.2805 'International Tables Vol C Tables 4.2.6.8 and 6.1.1.4'

loop_
_geom_angle_atom_site_label_1
_geom_angle_atom_site_label_2
_geom_angle_atom_site_label_3
_geom_angle
_geom_angle_site_symmetry_1
_geom_angle_site_symmetry_3
Cu1 Br1 Cu1 74.848(16) . 2_655
Cu1 Br1 Br1 40.464(10) . 2_655
Cu1 Br1 Br1 40.109(10) 2_655 2_655
P1 Cu1 P2 87.56(3) . .
P1 Cu1 Br1 117.15(2) . .
P2 Cu1 Br1 118.92(2) . .
P1 Cu1 Br1 116.80(2) . 2_655
P2 Cu1 Br1 118.40(2) . 2_655
Br1 Cu1 Br1 99.428(16) . 2_655
P1 Cu1 Cu1 114.573(18) . 2_655
P2 Cu1 Cu1 157.852(18) . 2_655
Br1 Cu1 Cu1 52.850(13) . 2_655
Br1 Cu1 Cu1 52.302(13) 2_655 2_655
C7 P2 C1 103.08(13) . .
C7 P2 C27 105.21(12) . .
C1 P2 C27 100.04(12) . .
C7 P2 Cu1 107.83(8) . .
C1 P2 Cu1 136.52(10) . .
C27 P2 Cu1 100.50(8) . .
C21 P1 C15 104.61(12) . .
C21 P1 C28 103.51(12) . .
C15 P1 C28 102.13(11) . .
C21 P1 Cu1 124.67(9) . .
C15 P1 Cu1 117.39(9) . .
C28 P1 Cu1 101.13(8) . .
C11 C12 C7 120.9(3) . .
C1 C2 C3 118.8(3) . .
C1 C2 C13 121.8(3) . .
C3 C2 C13 119.3(3) . .
C22 C21 C26 119.5(2) . .
C22 C21 P1 123.7(2) . .
C26 C21 P1 116.8(2) . .
C12 C7 C8 119.8(2) . .
C12 C7 P2 120.7(2) . .
C8 C7 P2 119.4(2) . .
C29 C28 C27 119.6(2) . .
C29 C28 P1 123.1(2) . .
C27 C28 P1 117.26(19) . .
C32 C27 C28 119.1(2) . .
C32 C27 P2 121.3(2) . .
C28 C27 P2 119.30(19) . .
C19 C20 C15 120.4(3) . .
C2 C1 C6 119.8(3) . .
C2 C1 P2 120.6(2) . .
C6 C1 P2 119.3(2) . .
C21 C22 C23 120.0(3) . .
C31 C32 C27 120.5(3) . .
C25 C26 C21 120.2(3) . .
C30 C29 C28 120.6(3) . .
C30 C31 C32 120.4(2) . .
C16 C15 C20 119.1(2) . .
C16 C15 P1 118.5(2) . .
C20 C15 P1 122.4(2) . .
C17 C16 C15 120.2(3) . .
C10 C11 C12 119.5(3) . .
C31 C30 C29 119.7(3) . .
C24 C23 C22 120.4(3) . .
C17 C18 C19 120.2(3) . .
C11 C10 C9 119.8(3) . .
C10 C9 C8 121.8(3) . .
C6 C5 C4 119.2(3) . .
C23 C24 C25 119.8(3) . .
C9 C8 C7 118.2(3) . .
C9 C8 C14 119.8(3) . .
C7 C8 C14 122.0(2) . .
C26 C25 C24 120.1(3) . .
C18 C17 C16 120.3(3) . .
C4 C3 C2 120.7(3) . .
C20 C19 C18 119.9(3) . .
C3 C4 C5 121.0(3) . .
C5 C6 C1 120.6(3) . .

loop_
_geom_bond_atom_site_label_1
_geom_bond_atom_site_label_2
_geom_bond_distance
_geom_bond_site_symmetry_2
Br1 Cu1 2.4715(5) .
Br1 Cu1 2.4896(5) 2_655
Br1 Br1 3.7845(6) 2_655
Cu1 P1 2.2624(7) .
Cu1 P2 2.3134(7) .
Cu1 Br1 2.4896(5) 2_655
Cu1 Cu1 3.0150(7) 2_655
P2 C7 1.834(3) .
P2 C1 1.839(3) .
P2 C27 1.844(3) .
P1 C21 1.826(3) .
P1 C15 1.832(3) .
P1 C28 1.839(3) .
C12 C11 1.390(4) .
C12 C7 1.400(4) .
C2 C1 1.387(4) .
C2 C3 1.412(4) .
C2 C13 1.496(4) .
C21 C22 1.391(4) .
C21 C26 1.395(4) .
C7 C8 1.409(4) .
C28 C29 1.395(4) .
C28 C27 1.411(4) .
C27 C32 1.401(4) .
C20 C19 1.388(4) .
C20 C15 1.404(4) .
C14 C8 1.511(4) .
C1 C6 1.425(4) .
C22 C23 1.396(4) .
C32 C31 1.388(4) .
C26 C25 1.392(4) .
C29 C30 1.393(4) .
C31 C30 1.389(4) .
C15 C16 1.397(4) .
C16 C17 1.394(4) .
C11 C10 1.385(4) .
C23 C24 1.382(4) .
C18 C17 1.381(5) .
C18 C19 1.395(5) .
C10 C9 1.391(4) .
C9 C8 1.391(4) .
C5 C6 1.381(4) .
C5 C4 1.392(5) .
C24 C25 1.392(4) .
C3 C4 1.378(5) .

loop_
_geom_torsion_atom_site_label_1
_geom_torsion_atom_site_label_2
_geom_torsion_atom_site_label_3
_geom_torsion_atom_site_label_4
_geom_torsion
_geom_torsion_site_symmetry_3
_geom_torsion_site_symmetry_4
Br1 Cu1 Cu1 Br1 -147.70(3) 2_655 2_655
